data_4116911
loop_
_publ_author_name
'Joulia Larionova'
'Rodolphe Cl\'erac'
'Joaquin Sanchiz'
'Olivier Kahn'
'St\'ephane Golhen'
'Lahc\`ene Ouahab'

_publ_section_title
;
 Ferromagnetic Ordering, Anisotropy, and Spin Reorientation for the
 Cyano-Bridged Bimetallic Compound Mn2(H2O)5Mo(CN)7.4H2O (\a Phase)
;
_journal_name_full 'Journal of the American Chemical Society'
_journal_page_first 13088
_journal_page_last 13095
_journal_paper_doi 10.1021/ja9739953
_journal_volume 120
_journal_year 1998
_chemical_formula_structural 'Mn2(H2O)5Mo(CN)7, 4.75H2O'
_chemical_formula_sum 'C7 H19.5 Mn2 Mo N7 O9.75'
_chemical_formula_weight 563.62
_chemical_name_systematic
; 
 ? 
;
_space_group_IT_number 14
_symmetry_cell_setting monoclinic
_symmetry_space_group_name_Hall '-P 2ybc'
_symmetry_space_group_name_H-M 'P 1 21/c 1'
_atom_sites_solution_hydrogens geom
_atom_sites_solution_primary direct
_atom_sites_solution_secondary difmap
_audit_creation_method SHELXL
_cell_angle_alpha 90.00
_cell_angle_beta 98.11(2)
_cell_angle_gamma 90.00
_cell_formula_units_Z 4
_cell_length_a 7.885(3)
_cell_length_b 10.406(7)
_cell_length_c 25.233(11)
_cell_measurement_reflns_used 25
_cell_measurement_temperature 293(2)
_cell_measurement_theta_max 10.578
_cell_measurement_theta_min 6.367
_cell_volume 2049.7(18)
_computing_cell_refinement 'Nonius CAD4'
_computing_data_collection 'Nonius CAD4'
_computing_data_reduction MolEN
_computing_molecular_graphics ORTEP
_computing_structure_refinement 'SHELXL-93 (Sheldrick, 1993)'
_computing_structure_solution 'SHELXS-86 (Sheldrick, 1990)'
_diffrn_ambient_temperature 293(2)
_diffrn_measurement_device 'Enraf-Nonius CAD4'
_diffrn_measurement_method \q-2\q
_diffrn_radiation_monochromator graphite
_diffrn_radiation_source 'fine-focus sealed tube'
_diffrn_radiation_type MoK\a
_diffrn_radiation_wavelength 0.71073
_diffrn_reflns_av_R_equivalents 0.1379
_diffrn_reflns_av_sigmaI/netI 0.0736
_diffrn_reflns_limit_h_max 10
_diffrn_reflns_limit_h_min 0
_diffrn_reflns_limit_k_max 13
_diffrn_reflns_limit_k_min 0
_diffrn_reflns_limit_l_max 32
_diffrn_reflns_limit_l_min -33
_diffrn_reflns_number 5263
_diffrn_reflns_theta_max 27.92
_diffrn_reflns_theta_min 1.63
_diffrn_standards_decay_% -13.2
_diffrn_standards_interval_count 250
_diffrn_standards_interval_time 3600
_diffrn_standards_number 3
_exptl_absorpt_coefficient_mu 1.871
_exptl_absorpt_correction_T_max 0.999856
_exptl_absorpt_correction_T_min 0.948086
_exptl_absorpt_correction_type 'Semi empirical \y scan'
_exptl_crystal_colour black
_exptl_crystal_density_diffrn 1.826
_exptl_crystal_description 'parallelepidedic block'
_exptl_crystal_F_000 1122
_exptl_crystal_size_max 0.15
_exptl_crystal_size_mid 0.10
_exptl_crystal_size_min 0.10
_refine_diff_density_max 0.917
_refine_diff_density_min -0.759
_refine_diff_density_rms 0.143
_refine_ls_extinction_method none
_refine_ls_goodness_of_fit_all 1.090
_refine_ls_goodness_of_fit_obs 1.129
_refine_ls_matrix_type full
_refine_ls_number_parameters 244
_refine_ls_number_reflns 4871
_refine_ls_number_restraints 0
_refine_ls_restrained_S_all 1.303
_refine_ls_restrained_S_obs 1.129
_refine_ls_R_factor_all 0.1201
_refine_ls_R_factor_obs 0.0475
_refine_ls_shift/esd_max 0.000
_refine_ls_shift/esd_mean 0.000
_refine_ls_structure_factor_coef Fsqd
_refine_ls_weighting_details 'w=1/[\s^2^(Fo^2^)+(0.0453P)^2^+8.2091P] where P=(Fo^2^+2Fc^2^)/3'
_refine_ls_weighting_scheme calc
_refine_ls_wR_factor_all 0.1555
_refine_ls_wR_factor_obs 0.1025
_reflns_number_observed 2923
_reflns_number_total 4917
_reflns_observed_criterion >2sigma(I)
_cod_data_source_file ja9739953_2.cif
_cod_data_source_block beta
_cod_depositor_comments
;
The following automatic conversions were performed:

'_refine_ls_weighting_scheme' value 'calc
w=1/[\s^2^(Fo^2^)+(0.0453P)^2^+8.2091P] where P=(Fo^2^+2Fc^2^)/3' was
changed to 'calc'. New tag '_refine_ls_weighting_details' was
created. The value of the new tag was set to
'w=1/[\s^2^(Fo^2^)+(0.0453P)^2^+8.2091P] where P=(Fo^2^+2Fc^2^)/3'.

Automatic conversion script
Id: cif_fix_values 3143 2015-03-26 13:38:13Z robertas 
;
_cod_original_cell_volume 2049.9(19)
_cod_original_sg_symbol_H-M 'P 21/c'
_cod_original_formula_sum 'C7 H19.50 Mn2 Mo N7 O9.75'
_cod_database_code 4116911

loop_
_symmetry_equiv_pos_as_xyz
'x, y, z'
'x, -y+1/2, z+1/2'
'-x, -y, -z'
'-x, y-1/2, -z-1/2'

loop_
_atom_site_aniso_label
_atom_site_aniso_U_11
_atom_site_aniso_U_22
_atom_site_aniso_U_33
_atom_site_aniso_U_23
_atom_site_aniso_U_13
_atom_site_aniso_U_12
Mo1 0.0212(2) 0.0131(2) 0.0180(2) -0.0009(3) 0.00409(14) 0.0011(3)
Mn1 0.0260(4) 0.0138(4) 0.0218(4) 0.0013(5) 0.0045(3) 0.0010(5)
Mn2 0.0269(5) 0.0356(6) 0.0311(5) 0.0135(5) 0.0061(4) 0.0026(5)
C3 0.028(3) 0.030(3) 0.025(3) 0.002(4) 0.004(2) -0.005(4)
C2 0.031(3) 0.022(3) 0.035(3) 0.006(3) 0.008(2) 0.002(3)
C1 0.025(3) 0.025(4) 0.044(4) -0.002(3) 0.008(3) -0.002(3)
C4 0.054(4) 0.020(3) 0.036(4) 0.002(3) 0.009(3) 0.006(3)
C6 0.027(3) 0.028(3) 0.027(3) 0.000(3) 0.006(2) 0.003(3)
C5 0.054(4) 0.023(3) 0.038(4) -0.006(3) 0.011(3) 0.000(3)
C7 0.031(3) 0.034(4) 0.024(3) -0.002(3) 0.001(3) -0.005(3)
N3 0.039(3) 0.055(4) 0.035(3) 0.004(4) -0.005(2) 0.004(4)
N2 0.050(4) 0.035(4) 0.055(4) 0.003(3) 0.034(3) 0.000(3)
N1 0.050(4) 0.022(3) 0.059(4) -0.016(3) 0.018(3) -0.005(3)
N4 0.077(5) 0.019(3) 0.065(5) 0.010(3) 0.020(4) 0.003(3)
N6 0.037(3) 0.052(4) 0.041(3) 0.007(3) 0.001(3) 0.008(3)
N5 0.087(5) 0.038(4) 0.044(4) 0.021(3) 0.023(4) 0.001(4)
N7 0.034(3) 0.071(5) 0.046(4) 0.012(4) 0.014(3) -0.011(3)
O5 0.058(5) 0.176(10) 0.100(6) 0.074(6) -0.011(4) 0.017(5)
O4 0.074(4) 0.057(4) 0.047(3) -0.009(3) 0.009(3) -0.013(4)
O3 0.063(4) 0.039(3) 0.096(5) -0.011(3) 0.030(4) 0.001(3)
O1 0.067(4) 0.062(4) 0.038(3) 0.002(3) 0.025(2) 0.006(3)
O2 0.103(6) 0.078(5) 0.110(6) 0.020(5) -0.068(5) -0.023(5)
O1W 0.093(6) 0.129(8) 0.091(6) -0.001(6) 0.014(5) 0.027(6)
O2W 0.111(6) 0.082(6) 0.082(5) -0.004(5) 0.002(4) -0.003(5)
O3W 0.075(6) 0.045(5) 0.085(6) 0.026(4) 0.004(5) 0.008(4)
O4W 0.122(8) 0.270(15) 0.097(7) 0.015(9) 0.020(6) 0.067(10)
O5W 0.163(13) 0.297(20) 0.425(25) 0.239(19) -0.081(14) -0.141(14)

loop_
_atom_site_label
_atom_site_type_symbol
_atom_site_fract_x
_atom_site_fract_y
_atom_site_fract_z
_atom_site_U_iso_or_equiv
_atom_site_thermal_displace_type
_atom_site_occupancy
_atom_site_calc_flag
_atom_site_refinement_flags
Mo1 Mo 0.29256(6) 0.25322(6) 0.10674(2) 0.01734(12) Uani 1 d .
Mn1 Mn 0.72352(10) 0.24616(10) 0.45647(3) 0.0204(2) Uani 1 d .
Mn2 Mn 0.85135(13) 0.07102(11) 0.23859(4) 0.0310(2) Uani 1 d .
C3 C 0.0639(7) 0.2521(7) 0.0492(2) 0.0277(12) Uani 1 d .
C2 C 0.4615(8) 0.2386(7) 0.0478(2) 0.0293(13) Uani 1 d .
C1 C 0.2811(8) 0.0504(7) 0.0832(3) 0.0312(15) Uani 1 d .
C4 C 0.2953(10) 0.4385(7) 0.0730(3) 0.036(2) Uani 1 d .
C6 C 0.5064(8) 0.1871(6) 0.1627(2) 0.0271(13) Uani 1 d .
C5 C 0.2774(10) 0.3904(7) 0.1686(3) 0.038(2) Uani 1 d .
C7 C 0.1187(8) 0.1747(7) 0.1572(2) 0.0301(14) Uani 1 d .
N3 N -0.0590(7) 0.2463(7) 0.0188(2) 0.0441(14) Uani 1 d .
N2 N 0.5520(8) 0.2304(6) 0.0163(3) 0.044(2) Uani 1 d .
N1 N 0.2751(8) -0.0538(6) 0.0689(3) 0.042(2) Uani 1 d .
N4 N 0.2932(10) 0.5384(6) 0.0535(3) 0.053(2) Uani 1 d .
N6 N 0.6187(8) 0.1477(6) 0.1921(2) 0.044(2) Uani 1 d .
N5 N 0.7305(10) -0.0378(6) 0.2975(3) 0.055(2) Uani 1 d .
N7 N 1.0224(8) 0.1378(7) 0.1839(3) 0.049(2) Uani 1 d .
O5 O 1.0983(9) 0.0119(10) 0.2866(3) 0.113(3) Uani 1 d .
O4 O 0.8601(8) 0.2466(6) 0.2891(2) 0.0594(15) Uani 1 d .
O3 O 0.8218(8) -0.1088(6) 0.1892(3) 0.064(2) Uani 1 d .
O1 O 0.9381(7) 0.2334(6) 0.4009(2) 0.0538(15) Uani 1 d .
O2 O 0.4794(10) 0.2371(7) 0.3963(3) 0.105(3) Uani 1 d .
O1W O 0.2195(10) 1.0819(9) 0.4351(3) 0.104(3) Uani 1 d .
O2W O 0.2044(10) 0.4447(8) 0.4240(3) 0.093(2) Uani 1 d .
O3W O 0.1997(11) 0.8758(8) 0.3748(4) 0.069(2) Uani 0.75 d P
O4W O 0.3947(13) 0.1813(14) 0.2891(4) 0.163(5) Uani 1 d .
O5W O 1.3950(18) -0.0868(18) 0.2209(8) 0.307(12) Uani 1 d .

loop_
_atom_type_symbol
_atom_type_description
_atom_type_scat_dispersion_real
_atom_type_scat_dispersion_imag
_atom_type_scat_source
C C 0.0033 0.0016 'International Tables Vol C Tables 4.2.6.8 and 6.1.1.4'
H H 0.0000 0.0000 'International Tables Vol C Tables 4.2.6.8 and 6.1.1.4'
O O 0.0106 0.0060 'International Tables Vol C Tables 4.2.6.8 and 6.1.1.4'
N N 0.0061 0.0033 'International Tables Vol C Tables 4.2.6.8 and 6.1.1.4'
Mo Mo -1.6832 0.6857 'International Tables Vol C Tables 4.2.6.8 and 6.1.1.4'
Mn Mn 0.3368 0.7283 'International Tables Vol C Tables 4.2.6.8 and 6.1.1.4'

loop_
_geom_angle_atom_site_label_1
_geom_angle_atom_site_label_2
_geom_angle_atom_site_label_3
_geom_angle
_geom_angle_site_symmetry_1
_geom_angle_site_symmetry_3
C4 Mo1 C5 71.8(3) . .
C4 Mo1 C2 75.0(3) . .
C5 Mo1 C2 131.5(3) . .
C4 Mo1 C3 77.7(3) . .
C5 Mo1 C3 111.7(3) . .
C2 Mo1 C3 94.3(2) . .
C4 Mo1 C6 120.3(3) . .
C5 Mo1 C6 81.6(3) . .
C2 Mo1 C6 85.8(2) . .
C3 Mo1 C6 161.0(3) . .
C4 Mo1 C7 128.9(3) . .
C5 Mo1 C7 73.5(3) . .
C2 Mo1 C7 153.3(3) . .
C3 Mo1 C7 81.6(2) . .
C6 Mo1 C7 89.8(2) . .
C4 Mo1 C1 140.7(3) . .
C5 Mo1 C1 147.1(3) . .
C2 Mo1 C1 75.4(3) . .
C3 Mo1 C1 79.2(3) . .
C6 Mo1 C1 82.4(3) . .
C7 Mo1 C1 77.9(3) . .
N3 Mn1 N2 89.9(2) 2_655 2
N3 Mn1 N1 98.2(3) 2_655 4_666
N2 Mn1 N1 97.2(2) 2 4_666
N3 Mn1 N4 98.6(3) 2_655 4_656
N2 Mn1 N4 99.1(3) 2 4_656
N1 Mn1 N4 156.5(3) 4_666 4_656
N3 Mn1 O2 175.1(3) 2_655 .
N2 Mn1 O2 85.3(3) 2 .
N1 Mn1 O2 83.3(3) 4_666 .
N4 Mn1 O2 81.4(3) 4_656 .
N3 Mn1 O1 82.6(2) 2_655 .
N2 Mn1 O1 172.0(2) 2 .
N1 Mn1 O1 81.1(2) 4_666 .
N4 Mn1 O1 84.9(2) 4_656 .
O2 Mn1 O1 102.2(3) . .
N7 Mn2 N6 95.3(2) . .
N7 Mn2 N5 164.5(3) . .
N6 Mn2 N5 98.1(3) . .
N7 Mn2 O4 97.4(3) . .
N6 Mn2 O4 87.9(2) . .
N5 Mn2 O4 91.0(2) . .
N7 Mn2 O5 82.0(3) . .
N6 Mn2 O5 174.5(3) . .
N5 Mn2 O5 85.4(3) . .
O4 Mn2 O5 87.8(3) . .
N7 Mn2 O3 86.5(3) . .
N6 Mn2 O3 89.6(2) . .
N5 Mn2 O3 85.7(3) . .
O4 Mn2 O3 175.5(2) . .
O5 Mn2 O3 95.0(3) . .
N3 C3 Mo1 177.3(7) . .
N2 C2 Mo1 179.8(6) . .
N1 C1 Mo1 177.3(7) . .
N4 C4 Mo1 178.1(8) . .
N6 C6 Mo1 177.7(6) . .
N5 C5 Mo1 178.6(7) 4_666 .
N7 C7 Mo1 177.1(7) 1_455 .
C3 N3 Mn1 173.1(6) . 2_454
C2 N2 Mn1 169.3(6) . 2_554
C1 N1 Mn1 177.2(6) . 4_656
C4 N4 Mn1 160.8(7) . 4_666
C6 N6 Mn2 172.1(6) . .
C5 N5 Mn2 156.9(7) 4_656 .
C7 N7 Mn2 176.6(6) 1_655 .

loop_
_geom_bond_atom_site_label_1
_geom_bond_atom_site_label_2
_geom_bond_distance
_geom_bond_site_symmetry_2
Mo1 C4 2.110(7) .
Mo1 C5 2.130(7) .
Mo1 C2 2.138(6) .
Mo1 C3 2.150(6) .
Mo1 C6 2.154(6) .
Mo1 C7 2.159(7) .
Mo1 C1 2.191(7) .
Mn1 N3 2.158(5) 2_655
Mn1 N2 2.178(6) 2
Mn1 N1 2.178(6) 4_666
Mn1 N4 2.178(6) 4_656
Mn1 O2 2.280(6) .
Mn1 O1 2.350(5) .
Mn2 N7 2.175(6) .
Mn2 N6 2.185(6) .
Mn2 N5 2.190(6) .
Mn2 O4 2.223(6) .
Mn2 O5 2.229(7) .
Mn2 O3 2.242(6) .
C3 N3 1.150(7) .
C2 N2 1.143(8) .
C1 N1 1.142(8) .
C4 N4 1.149(9) .
C6 N6 1.148(8) .
C5 N5 1.145(8) 4_666
C7 N7 1.150(8) 1_455
N3 Mn1 2.158(5) 2_454
N2 Mn1 2.178(6) 2_554
N1 Mn1 2.178(6) 4_656
N4 Mn1 2.178(6) 4_666
N5 C5 1.145(8) 4_656
N7 C7 1.150(8) 1_655
